data_7012768
loop_
_publ_author_name
'Bezombes, Jean-Philippe'
'Gehrhus, Barbara'
'Hitchcock, Peter B.'
'Lappert, Michael F.'
'Merle, Philippe G.'

_publ_section_title
;
 A comparative study of the behaviour of N-trimethylsilyl and
 N-neopentyl-anilines and 1,2-diaminobenzenes towards trimethylalane;
 X-ray structures of nine Al--N compounds
;
_journal_issue 9
_journal_name_full 'Dalton Transactions'
_journal_page_first 1821
_journal_paper_doi 10.1039/b300957m
_journal_year 2003
_chemical_compound_source 'synthesis as described'
_chemical_formula_moiety 'C20 H38 Al2 N2'
_chemical_formula_structural 'C20 H38 AL2 N2'
_chemical_formula_sum 'C20 H38 Al2 N2'
_chemical_formula_weight 360.48
_chemical_name_common '[C6H4{N(CH2tBu)AlMe2}]'
_space_group_IT_number 2
_symmetry_cell_setting triclinic
_symmetry_Int_Tables_number 2
_symmetry_space_group_name_Hall '-P 1'
_symmetry_space_group_name_H-M 'P -1'
_atom_sites_solution_hydrogens geom
_atom_sites_solution_primary direct
_atom_sites_solution_secondary difmap
_audit_conform_dict_location ftp://ftp.iucr.org/cifdics/cif_core.dic
_audit_conform_dict_name cif_core.dic
_audit_conform_dict_version 2.1
_audit_creation_date 2000-07-13T14:26:13-00:00
_audit_creation_method 'WinGX routine CIF_UPDATE'
_cell_angle_alpha 86.587(1)
_cell_angle_beta 86.748(1)
_cell_angle_gamma 85.995(1)
_cell_formula_units_Z 4
_cell_length_a 7.9936(2)
_cell_length_b 10.0922(2)
_cell_length_c 28.6783(6)
_cell_measurement_reflns_used 24855
_cell_measurement_temperature 173(2)
_cell_measurement_theta_max 25.028
_cell_measurement_theta_min 3.705
_cell_measurement_wavelength 0.71073
_cell_volume 2300.61(9)
_computing_cell_refinement 'HKL Scalepack (Otwinowski & Minor 1997)'
_computing_data_reduction 'HKL Denzo and Scalepack (Otwinowski & Minor 1997)'
_computing_molecular_graphics 'Ortep-3 for Windows (Farrugia, 1997)'
_computing_publication_material 'WinGX publication routines (Farrugia, 1999)'
_computing_structure_refinement 'SHELXL-97 (Sheldrick, 1997)'
_computing_structure_solution 'SHELXS-97 (Sheldrick, 1997)'
_diffrn_ambient_temperature 173(2)
_diffrn_measured_fraction_theta_full 0.982
_diffrn_measured_fraction_theta_max 0.982
_diffrn_measurement_device KappaCCD
_diffrn_measurement_method CCD
_diffrn_radiation_monochromator graphite
_diffrn_radiation_probe x-ray
_diffrn_radiation_type MoK\a
_diffrn_radiation_wavelength 0.71073
_diffrn_reflns_av_R_equivalents 0.0608
_diffrn_reflns_av_unetI/netI 0.0504
_diffrn_reflns_limit_h_max 9
_diffrn_reflns_limit_h_min -9
_diffrn_reflns_limit_k_max 12
_diffrn_reflns_limit_k_min -12
_diffrn_reflns_limit_l_max 34
_diffrn_reflns_limit_l_min -34
_diffrn_reflns_number 23948
_diffrn_reflns_theta_full 25.07
_diffrn_reflns_theta_max 25.07
_diffrn_reflns_theta_min 3.73
_exptl_absorpt_coefficient_mu 0.131
_exptl_absorpt_correction_T_max 0.9496
_exptl_absorpt_correction_T_min 0.9496
_exptl_crystal_colour colourless
_exptl_crystal_density_diffrn 1.041
_exptl_crystal_density_method 'not measured'
_exptl_crystal_description prism
_exptl_crystal_F_000 792
_exptl_crystal_size_max 0.4
_exptl_crystal_size_mid 0.4
_exptl_crystal_size_min 0.4
_refine_diff_density_max 0.34
_refine_diff_density_min -0.332
_refine_diff_density_rms 0.055
_refine_ls_extinction_method none
_refine_ls_goodness_of_fit_ref 1.085
_refine_ls_hydrogen_treatment riding
_refine_ls_matrix_type full
_refine_ls_number_parameters 433
_refine_ls_number_reflns 8008
_refine_ls_number_restraints 0
_refine_ls_restrained_S_all 1.085
_refine_ls_R_factor_all 0.0674
_refine_ls_R_factor_gt 0.0561
_refine_ls_shift/su_max 0
_refine_ls_shift/su_mean 0
_refine_ls_structure_factor_coef Fsqd
_refine_ls_weighting_details 'calc w=1/[\s^2^(Fo^2^)+(0.0470P)^2^+2.7195P] where P=(Fo^2^+2Fc^2^)/3'
_refine_ls_weighting_scheme calc
_refine_ls_wR_factor_gt 0.1409
_refine_ls_wR_factor_ref 0.1466
_reflns_number_gt 6742
_reflns_number_total 8008
_reflns_threshold_expression >2sigma(I)
_cod_data_source_file b300957m.txt
_cod_data_source_block lappert-5
_cod_original_sg_symbol_H-M P-1
_cod_database_code 7012768

loop_
_symmetry_equiv_pos_as_xyz
'x, y, z'
'-x, -y, -z'

loop_
_atom_site_label
_atom_site_type_symbol
_atom_site_fract_x
_atom_site_fract_y
_atom_site_fract_z
_atom_site_U_iso_or_equiv
_atom_site_adp_type
_atom_site_occupancy
_atom_site_symmetry_multiplicity
_atom_site_calc_flag
_atom_site_refinement_flags
_atom_site_disorder_assembly
_atom_site_disorder_group
Al1 Al 0.72253(10) 0.30142(7) 0.41877(3) 0.02508(19) Uani 1 1 d . A 1
Al2 Al 0.56864(10) 0.10667(8) 0.37254(3) 0.02724(19) Uani 1 1 d . A 1
N1 N 0.7953(3) 0.1217(2) 0.39508(7) 0.0227(4) Uani 1 1 d . A 1
N2 N 0.6125(3) 0.2968(2) 0.35790(7) 0.0245(5) Uani 1 1 d . A 1
C1 C 0.8748(3) 0.1739(2) 0.35181(9) 0.0247(5) Uani 1 1 d . A 1
C2 C 0.7668(3) 0.2731(2) 0.32982(9) 0.0261(5) Uani 1 1 d . A 1
C3 C 0.8177(4) 0.3340(3) 0.28738(9) 0.0339(6) Uani 1 1 d . A 1
H3 H 0.7445 0.3982 0.2719 0.041 Uiso 1 1 calc R A 1
C4 C 0.9768(4) 0.3006(3) 0.26764(10) 0.0397(7) Uani 1 1 d . A 1
H4 H 1.0113 0.3414 0.2383 0.048 Uiso 1 1 calc R A 1
C5 C 1.0852(4) 0.2087(3) 0.29024(10) 0.0364(7) Uani 1 1 d . A 1
H5 H 1.1952 0.1895 0.277 0.044 Uiso 1 1 calc R A 1
C6 C 1.0338(3) 0.1440(3) 0.33242(9) 0.0303(6) Uani 1 1 d . A 1
H6 H 1.1077 0.0798 0.3477 0.036 Uiso 1 1 calc R A 1
C7 C 0.8970(3) 0.0280(2) 0.42592(9) 0.0263(6) Uani 1 1 d . A 1
H7A H 0.8596 0.0444 0.4587 0.032 Uiso 1 1 calc R A 1
H7B H 1.0152 0.0517 0.4216 0.032 Uiso 1 1 calc R A 1
C8 C 0.8946(3) -0.1232(2) 0.41989(9) 0.0288(6) Uani 1 1 d . A 1
C9 C 0.7171(4) -0.1683(3) 0.42799(11) 0.0374(7) Uani 1 1 d . A 1
H9A H 0.6713 -0.1428 0.4588 0.056 Uiso 1 1 calc R A 1
H9B H 0.7194 -0.2652 0.4266 0.056 Uiso 1 1 calc R A 1
H9C H 0.6462 -0.126 0.4038 0.056 Uiso 1 1 calc R A 1
C10 C 0.9648(4) -0.1636(3) 0.37190(11) 0.0422(7) Uani 1 1 d . A 1
H10A H 1.079 -0.1344 0.3664 0.063 Uiso 1 1 calc R A 1
H10B H 0.8933 -0.1218 0.3478 0.063 Uiso 1 1 calc R A 1
H10C H 0.9672 -0.2605 0.3707 0.063 Uiso 1 1 calc R A 1
C11 C 1.0033(4) -0.1918(3) 0.45776(12) 0.0458(8) Uani 1 1 d . A 1
H11A H 1.1181 -0.1634 0.4531 0.069 Uiso 1 1 calc R A 1
H11B H 1.0046 -0.2884 0.4558 0.069 Uiso 1 1 calc R A 1
H11C H 0.9567 -0.1672 0.4886 0.069 Uiso 1 1 calc R A 1
C12 C 0.4730(3) 0.3796(3) 0.33624(9) 0.0290(6) Uani 1 1 d . A 1
H12A H 0.3667 0.3397 0.3468 0.035 Uiso 1 1 calc R A 1
H12B H 0.487 0.3719 0.302 0.035 Uiso 1 1 calc R A 1
C13 C 0.4518(4) 0.5290(3) 0.34547(9) 0.0315(6) Uani 1 1 d . A 1
C14 C 0.6069(4) 0.6019(3) 0.32922(12) 0.0444(8) Uani 1 1 d . A 1
H14A H 0.6331 0.589 0.2959 0.067 Uiso 1 1 calc R A 1
H14B H 0.7021 0.5666 0.3473 0.067 Uiso 1 1 calc R A 1
H14C H 0.5853 0.6971 0.3339 0.067 Uiso 1 1 calc R A 1
C15 C 0.3018(4) 0.5857(3) 0.31784(12) 0.0500(8) Uani 1 1 d . A 1
H15A H 0.3263 0.5735 0.2844 0.075 Uiso 1 1 calc R A 1
H15B H 0.2814 0.6808 0.3229 0.075 Uiso 1 1 calc R A 1
H15C H 0.2018 0.5392 0.3285 0.075 Uiso 1 1 calc R A 1
C16 C 0.4100(4) 0.5491(3) 0.39755(10) 0.0422(7) Uani 1 1 d . A 1
H16A H 0.5047 0.5133 0.4158 0.063 Uiso 1 1 calc R A 1
H16B H 0.3096 0.5026 0.4078 0.063 Uiso 1 1 calc R A 1
H16C H 0.389 0.6443 0.4023 0.063 Uiso 1 1 calc R A 1
C17 C 0.9147(4) 0.4118(3) 0.41752(11) 0.0393(7) Uani 1 1 d . A 1
H17A H 0.9752 0.4087 0.3869 0.059 Uiso 1 1 calc R A 1
H17B H 0.9901 0.378 0.4419 0.059 Uiso 1 1 calc R A 1
H17C H 0.875 0.5038 0.4231 0.059 Uiso 1 1 calc R A 1
C18 C 0.5856(4) 0.2948(3) 0.47741(10) 0.0404(7) Uani 1 1 d . A 1
H18A H 0.493 0.2375 0.4746 0.061 Uiso 0.5 1 calc PR A 1
H18B H 0.54 0.3847 0.4841 0.061 Uiso 0.5 1 calc PR A 1
H18C H 0.6551 0.2589 0.5029 0.061 Uiso 0.5 1 calc PR A 1
H18D H 0.6324 0.3499 0.4998 0.061 Uiso 0.5 1 calc PR A 1
H18E H 0.5854 0.2027 0.4903 0.061 Uiso 0.5 1 calc PR A 1
H18F H 0.4703 0.3285 0.4715 0.061 Uiso 0.5 1 calc PR A 1
C19 C 0.5556(4) 0.0190(3) 0.31386(11) 0.0424(7) Uani 1 1 d . A 1
H19A H 0.6522 0.04 0.2928 0.064 Uiso 1 1 calc R A 1
H19B H 0.4516 0.0507 0.299 0.064 Uiso 1 1 calc R A 1
H19C H 0.5565 -0.0775 0.3204 0.064 Uiso 1 1 calc R A 1
C20 C 0.3869(4) 0.0789(3) 0.42013(12) 0.0421(7) Uani 1 1 d . A 1
H20A H 0.4064 0.1271 0.4478 0.063 Uiso 0.5 1 calc PR A 1
H20B H 0.3839 -0.0163 0.4289 0.063 Uiso 0.5 1 calc PR A 1
H20C H 0.2795 0.1121 0.4075 0.063 Uiso 0.5 1 calc PR A 1
H20D H 0.3068 0.0215 0.4084 0.063 Uiso 0.5 1 calc PR A 1
H20E H 0.3293 0.1649 0.4272 0.063 Uiso 0.5 1 calc PR A 1
H20F H 0.4337 0.0366 0.4486 0.063 Uiso 0.5 1 calc PR A 1
Al1B Al 0.51938(9) 0.56572(7) 0.12697(3) 0.02549(19) Uani 1 1 d . B 2
Al2B Al 0.69145(10) 0.77550(7) 0.08126(3) 0.02580(19) Uani 1 1 d . B 2
N1B N 0.7554(2) 0.5875(2) 0.10492(7) 0.0224(4) Uani 1 1 d . B 2
N2B N 0.5578(3) 0.7507(2) 0.14210(7) 0.0244(5) Uani 1 1 d . B 2
C1B C 0.8180(3) 0.6268(2) 0.14817(9) 0.0239(5) Uani 1 1 d . B 2
C2B C 0.7025(3) 0.7182(2) 0.17001(9) 0.0249(5) Uani 1 1 d . B 2
C3B C 0.7373(4) 0.7672(3) 0.21214(9) 0.0322(6) Uani 1 1 d . B 2
H3B H 0.6584 0.827 0.2275 0.039 Uiso 1 1 calc R B 2
C4B C 0.8890(4) 0.7279(3) 0.23174(10) 0.0380(7) Uani 1 1 d . B 2
H4B H 0.913 0.7603 0.2609 0.046 Uiso 1 1 calc R B 2
C5B C 1.0047(4) 0.6430(3) 0.20951(10) 0.0365(7) Uani 1 1 d . B 2
H5B H 1.1096 0.6198 0.2229 0.044 Uiso 1 1 calc R B 2
C6B C 0.9699(3) 0.5904(3) 0.16743(9) 0.0301(6) Uani 1 1 d . B 2
H6B H 1.0494 0.5306 0.1523 0.036 Uiso 1 1 calc R B 2
C7B C 0.8682(3) 0.5042(2) 0.07388(9) 0.0261(5) Uani 1 1 d . B 2
H7B1 H 0.9849 0.5267 0.078 0.031 Uiso 1 1 calc R B 2
H7B2 H 0.8426 0.5312 0.0412 0.031 Uiso 1 1 calc R B 2
C8B C 0.8636(3) 0.3511(3) 0.07992(9) 0.0288(6) Uani 1 1 d . B 2
C9B C 0.6891(4) 0.3083(3) 0.07216(11) 0.0359(7) Uani 1 1 d . B 2
H9B1 H 0.6538 0.3443 0.0415 0.054 Uiso 1 1 calc R B 2
H9B2 H 0.6097 0.3421 0.0967 0.054 Uiso 1 1 calc R B 2
H9B3 H 0.6913 0.2109 0.0733 0.054 Uiso 1 1 calc R B 2
C10B C 0.9186(4) 0.2946(3) 0.12765(11) 0.0413(7) Uani 1 1 d . B 2
H10D H 1.0312 0.322 0.1327 0.062 Uiso 1 1 calc R B 2
H10E H 0.9207 0.1973 0.1287 0.062 Uiso 1 1 calc R B 2
H10F H 0.8394 0.3283 0.1522 0.062 Uiso 1 1 calc R B 2
C11B C 0.9857(4) 0.2950(3) 0.04166(12) 0.0458(8) Uani 1 1 d . B 2
H11D H 1.0989 0.322 0.0461 0.069 Uiso 1 1 calc R B 2
H11E H 0.9497 0.3295 0.0109 0.069 Uiso 1 1 calc R B 2
H11F H 0.9866 0.1977 0.0435 0.069 Uiso 1 1 calc R B 2
C12B C 0.4109(3) 0.8261(3) 0.16399(10) 0.0303(6) Uani 1 1 d . B 2
H12C H 0.4128 0.8072 0.1982 0.036 Uiso 1 1 calc R B 2
H12D H 0.3085 0.7893 0.1536 0.036 Uiso 1 1 calc R B 2
C13B C 0.3914(4) 0.9782(3) 0.15512(10) 0.0362(7) Uani 1 1 d . B 2
C14B C 0.5417(5) 1.0474(3) 0.17080(12) 0.0475(8) Uani 1 1 d . B 2
H14D H 0.5237 1.1436 0.1645 0.071 Uiso 1 1 calc R B 2
H14E H 0.6442 1.0146 0.1536 0.071 Uiso 1 1 calc R B 2
H14F H 0.5534 1.0281 0.2044 0.071 Uiso 1 1 calc R B 2
C15B C 0.2320(5) 1.0246(3) 0.18352(13) 0.0573(9) Uani 1 1 d . B 2
H15D H 0.2131 1.1214 0.1791 0.086 Uiso 1 1 calc R B 2
H15E H 0.2453 1.0001 0.2168 0.086 Uiso 1 1 calc R B 2
H15F H 0.1357 0.9819 0.1729 0.086 Uiso 1 1 calc R B 2
C16B C 0.3682(5) 1.0153(3) 0.10330(11) 0.0474(8) Uani 1 1 d . B 2
H16D H 0.3559 1.1124 0.0984 0.071 Uiso 1 1 calc R B 2
H16E H 0.2674 0.9767 0.0936 0.071 Uiso 1 1 calc R B 2
H16F H 0.4665 0.9806 0.0847 0.071 Uiso 1 1 calc R B 2
C17B C 0.4815(4) 0.4580(3) 0.18537(10) 0.0387(7) Uani 1 1 d . B 2
H17D H 0.5695 0.4712 0.2067 0.058 Uiso 1 1 calc R B 2
H17E H 0.4844 0.3638 0.1786 0.058 Uiso 1 1 calc R B 2
H17F H 0.3716 0.4851 0.2 0.058 Uiso 1 1 calc R B 2
C18B C 0.3565(4) 0.5543(3) 0.07884(11) 0.0384(7) Uani 1 1 d . B 2
H18G H 0.3873 0.6117 0.0514 0.058 Uiso 0.5 1 calc PR B 2
H18H H 0.2441 0.5834 0.0913 0.058 Uiso 0.5 1 calc PR B 2
H18I H 0.3568 0.4621 0.0699 0.058 Uiso 0.5 1 calc PR B 2
H18J H 0.2714 0.4931 0.0903 0.058 Uiso 0.5 1 calc PR B 2
H18K H 0.4147 0.5214 0.0504 0.058 Uiso 0.5 1 calc PR B 2
H18L H 0.302 0.6427 0.0718 0.058 Uiso 0.5 1 calc PR B 2
C19B C 0.8830(4) 0.8851(3) 0.08269(11) 0.0404(7) Uani 1 1 d . B 2
H19D H 0.9319 0.8719 0.1133 0.061 Uiso 1 1 calc R B 2
H19E H 0.8454 0.979 0.0772 0.061 Uiso 1 1 calc R B 2
H19F H 0.9676 0.8594 0.0582 0.061 Uiso 1 1 calc R B 2
C20B C 0.5776(4) 0.7889(3) 0.02255(10) 0.0406(7) Uani 1 1 d . B 2
H20G H 0.4838 0.7309 0.0251 0.061 Uiso 0.5 1 calc PR B 2
H20H H 0.6569 0.7614 -0.0029 0.061 Uiso 0.5 1 calc PR B 2
H20I H 0.5349 0.8812 0.016 0.061 Uiso 0.5 1 calc PR B 2
H20J H 0.6333 0.8514 0.0004 0.061 Uiso 0.5 1 calc PR B 2
H20K H 0.4601 0.8209 0.0284 0.061 Uiso 0.5 1 calc PR B 2
H20L H 0.5822 0.7012 0.0094 0.061 Uiso 0.5 1 calc PR B 2

loop_
_atom_site_aniso_label
_atom_site_aniso_U_11
_atom_site_aniso_U_22
_atom_site_aniso_U_33
_atom_site_aniso_U_23
_atom_site_aniso_U_13
_atom_site_aniso_U_12
Al1 0.0280(4) 0.0247(4) 0.0230(4) -0.0032(3) -0.0023(3) -0.0025(3)
Al2 0.0260(4) 0.0261(4) 0.0306(4) -0.0034(3) -0.0064(3) -0.0031(3)
N1 0.0244(11) 0.0220(10) 0.0217(10) -0.0006(8) -0.0030(8) -0.0009(8)
N2 0.0236(11) 0.0252(11) 0.0243(11) -0.0026(9) -0.0028(9) 0.0031(9)
C1 0.0284(14) 0.0236(12) 0.0226(13) -0.0038(10) -0.0017(10) -0.0023(10)
C2 0.0294(14) 0.0253(13) 0.0239(13) -0.0054(10) -0.0012(10) 0.0004(11)
C3 0.0432(17) 0.0336(15) 0.0238(14) 0.0005(11) -0.0010(12) 0.0041(12)
C4 0.0493(18) 0.0397(16) 0.0273(15) 0.0030(12) 0.0101(13) 0.0024(14)
C5 0.0363(16) 0.0382(16) 0.0328(15) -0.0022(12) 0.0093(12) 0.0023(13)
C6 0.0304(15) 0.0296(14) 0.0304(14) -0.0020(11) -0.0013(11) 0.0014(11)
C7 0.0284(14) 0.0267(13) 0.0243(13) -0.0004(10) -0.0065(11) -0.0016(11)
C8 0.0316(15) 0.0244(13) 0.0308(14) -0.0008(11) -0.0071(11) -0.0012(11)
C9 0.0386(17) 0.0302(15) 0.0439(17) -0.0006(12) -0.0029(13) -0.0074(12)
C10 0.0509(19) 0.0294(15) 0.0458(18) -0.0096(13) 0.0031(15) 0.0016(13)
C11 0.054(2) 0.0297(15) 0.055(2) 0.0048(14) -0.0222(16) -0.0004(14)
C12 0.0281(14) 0.0298(14) 0.0292(14) -0.0028(11) -0.0075(11) 0.0038(11)
C13 0.0369(16) 0.0280(14) 0.0283(14) -0.0029(11) -0.0013(12) 0.0080(12)
C14 0.053(2) 0.0277(15) 0.0505(19) 0.0000(13) 0.0048(15) 0.0011(14)
C15 0.052(2) 0.0493(19) 0.0458(19) -0.0048(15) -0.0104(16) 0.0230(16)
C16 0.054(2) 0.0369(16) 0.0347(16) -0.0063(13) 0.0027(14) 0.0061(14)
C17 0.0410(17) 0.0345(16) 0.0444(17) -0.0053(13) -0.0095(14) -0.0085(13)
C18 0.0465(18) 0.0470(18) 0.0270(15) -0.0029(13) 0.0022(13) -0.0005(14)
C19 0.0506(19) 0.0357(16) 0.0430(17) -0.0085(13) -0.0195(15) 0.0009(14)
C20 0.0288(15) 0.0425(17) 0.0550(19) 0.0032(14) -0.0018(14) -0.0085(13)
Al1B 0.0237(4) 0.0244(4) 0.0286(4) -0.0029(3) -0.0010(3) -0.0031(3)
Al2B 0.0296(4) 0.0240(4) 0.0238(4) 0.0001(3) -0.0027(3) -0.0023(3)
N1B 0.0215(11) 0.0239(10) 0.0224(11) -0.0027(8) -0.0038(8) -0.0022(8)
N2B 0.0238(11) 0.0254(11) 0.0240(11) -0.0015(9) -0.0030(9) 0.0006(9)
C1B 0.0256(13) 0.0230(12) 0.0237(13) 0.0012(10) -0.0041(10) -0.0062(10)
C2B 0.0290(14) 0.0225(12) 0.0233(13) 0.0023(10) -0.0025(10) -0.0045(10)
C3B 0.0434(17) 0.0286(14) 0.0251(14) -0.0015(11) -0.0031(12) -0.0051(12)
C4B 0.0492(18) 0.0423(17) 0.0243(14) -0.0022(12) -0.0114(13) -0.0086(14)
C5B 0.0335(16) 0.0434(17) 0.0339(15) 0.0025(13) -0.0125(12) -0.0061(13)
C6B 0.0293(14) 0.0307(14) 0.0308(14) -0.0004(11) -0.0047(11) -0.0046(11)
C7B 0.0241(13) 0.0265(13) 0.0275(13) -0.0027(10) 0.0012(10) -0.0023(10)
C8B 0.0300(14) 0.0250(13) 0.0310(14) -0.0040(11) 0.0011(11) 0.0008(11)
C9B 0.0387(16) 0.0288(14) 0.0417(16) -0.0049(12) -0.0055(13) -0.0065(12)
C10B 0.0476(18) 0.0285(15) 0.0479(18) 0.0046(13) -0.0130(15) -0.0004(13)
C11B 0.0472(19) 0.0324(16) 0.057(2) -0.0114(14) 0.0143(15) -0.0003(14)
C12B 0.0312(15) 0.0286(14) 0.0305(14) -0.0036(11) 0.0012(11) 0.0016(11)
C13B 0.0457(17) 0.0293(14) 0.0326(15) -0.0057(12) -0.0026(13) 0.0088(12)
C14B 0.072(2) 0.0255(15) 0.0465(19) -0.0030(13) -0.0111(17) -0.0025(15)
C15B 0.065(2) 0.0456(19) 0.057(2) -0.0070(16) 0.0083(18) 0.0225(17)
C16B 0.061(2) 0.0384(17) 0.0413(18) -0.0005(14) -0.0094(15) 0.0134(15)
C17B 0.0415(17) 0.0332(15) 0.0405(17) 0.0004(13) 0.0056(13) -0.0044(13)
C18B 0.0273(15) 0.0432(17) 0.0459(18) -0.0067(14) -0.0062(13) -0.0045(12)
C19B 0.0438(18) 0.0359(16) 0.0420(17) -0.0001(13) 0.0016(14) -0.0112(13)
C20B 0.0489(19) 0.0439(17) 0.0289(15) -0.0008(13) -0.0067(13) -0.0001(14)

loop_
_atom_type_symbol
_atom_type_description
_atom_type_scat_dispersion_real
_atom_type_scat_dispersion_imag
_atom_type_scat_source
C C 0.0033 0.0016 'International Tables Vol C Tables 4.2.6.8 and 6.1.1.4'
H H 0 0 'International Tables Vol C Tables 4.2.6.8 and 6.1.1.4'
Al Al 0.0645 0.0514 'International Tables Vol C Tables 4.2.6.8 and 6.1.1.4'
N N 0.0061 0.0033 'International Tables Vol C Tables 4.2.6.8 and 6.1.1.4'

loop_
_geom_angle_atom_site_label_1
_geom_angle_atom_site_label_2
_geom_angle_atom_site_label_3
_geom_angle
_geom_angle_site_symmetry_1
_geom_angle_site_symmetry_3
_geom_angle_publ_flag
C18 Al1 C17 115.53(14) . . ?
C18 Al1 N2 119.63(12) . . ?
C17 Al1 N2 115.38(12) . . ?
C18 Al1 N1 114.08(12) . . ?
C17 Al1 N1 110.10(12) . . ?
N2 Al1 N1 75.11(8) . . ?
C18 Al1 Al2 98.58(10) . . ?
C17 Al1 Al2 145.18(10) . . ?
N2 Al1 Al2 44.84(6) . . ?
N1 Al1 Al2 44.45(6) . . ?
C19 Al2 C20 116.63(14) . . ?
C19 Al2 N1 116.86(12) . . ?
C20 Al2 N1 116.95(12) . . ?
C19 Al2 N2 108.92(12) . . ?
C20 Al2 N2 114.17(12) . . ?
N1 Al2 N2 76.17(9) . . ?
C19 Al2 Al1 145.95(11) . . ?
C20 Al2 Al1 96.52(10) . . ?
N1 Al2 Al1 45.45(6) . . ?
N2 Al2 Al1 45.21(6) . . ?
C1 N1 C7 118.2(2) . . ?
C1 N1 Al2 98.18(14) . . ?
C7 N1 Al2 129.81(16) . . ?
C1 N1 Al1 94.81(14) . . ?
C7 N1 Al1 117.62(15) . . ?
Al2 N1 Al1 90.10(9) . . ?
C2 N2 C12 117.9(2) . . ?
C2 N2 Al2 96.78(15) . . ?
C12 N2 Al2 115.32(16) . . ?
C2 N2 Al1 95.71(14) . . ?
C12 N2 Al1 133.04(16) . . ?
Al2 N2 Al1 89.95(9) . . ?
C6 C1 C2 120.2(2) . . ?
C6 C1 N1 129.3(2) . . ?
C2 C1 N1 110.5(2) . . ?
C3 C2 C1 119.7(2) . . ?
C3 C2 N2 129.2(2) . . ?
C1 C2 N2 111.1(2) . . ?
C2 C3 C4 119.5(3) . . ?
C5 C4 C3 120.8(3) . . ?
C4 C5 C6 120.3(3) . . ?
C1 C6 C5 119.5(3) . . ?
N1 C7 C8 118.8(2) . . ?
C9 C8 C10 109.1(2) . . ?
C9 C8 C11 108.5(2) . . ?
C10 C8 C11 109.5(2) . . ?
C9 C8 C7 110.6(2) . . ?
C10 C8 C7 112.8(2) . . ?
C11 C8 C7 106.1(2) . . ?
N2 C12 C13 118.8(2) . . ?
C14 C13 C15 109.6(3) . . ?
C14 C13 C16 109.7(2) . . ?
C15 C13 C16 108.4(2) . . ?
C14 C13 C12 112.3(2) . . ?
C15 C13 C12 106.0(2) . . ?
C16 C13 C12 110.8(2) . . ?
C17B Al1B C18B 116.38(13) . . ?
C17B Al1B N1B 117.02(11) . . ?
C18B Al1B N1B 116.93(11) . . ?
C17B Al1B N2B 109.12(11) . . ?
C18B Al1B N2B 114.14(11) . . ?
N1B Al1B N2B 76.24(9) . . ?
C17B Al1B Al2B 146.43(10) . . ?
C18B Al1B Al2B 96.27(10) . . ?
N1B Al1B Al2B 45.66(6) . . ?
N2B Al1B Al2B 45.29(6) . . ?
C20B Al2B C19B 115.26(14) . . ?
C20B Al2B N2B 119.74(12) . . ?
C19B Al2B N2B 115.49(11) . . ?
C20B Al2B N1B 114.41(11) . . ?
C19B Al2B N1B 110.04(11) . . ?
N2B Al2B N1B 75.01(9) . . ?
C20B Al2B Al1B 98.70(10) . . ?
C19B Al2B Al1B 145.32(10) . . ?
N2B Al2B Al1B 44.84(6) . . ?
N1B Al2B Al1B 44.51(6) . . ?
C1B N1B C7B 118.8(2) . . ?
C1B N1B Al1B 98.47(15) . . ?
C7B N1B Al1B 129.68(15) . . ?
C1B N1B Al2B 94.38(14) . . ?
C7B N1B Al2B 117.37(15) . . ?
Al1B N1B Al2B 89.83(9) . . ?
C2B N2B C12B 117.8(2) . . ?
C2B N2B Al1B 97.09(14) . . ?
C12B N2B Al1B 115.43(16) . . ?
C2B N2B Al2B 95.27(15) . . ?
C12B N2B Al2B 133.25(17) . . ?
Al1B N2B Al2B 89.87(9) . . ?
C6B C1B C2B 120.3(2) . . ?
C6B C1B N1B 128.8(2) . . ?
C2B C1B N1B 110.8(2) . . ?
C3B C2B C1B 120.0(2) . . ?
C3B C2B N2B 128.6(2) . . ?
C1B C2B N2B 111.3(2) . . ?
C2B C3B C4B 119.1(3) . . ?
C5B C4B C3B 120.8(3) . . ?
C4B C5B C6B 120.6(3) . . ?
C1B C6B C5B 118.9(3) . . ?
N1B C7B C8B 118.6(2) . . ?
C9B C8B C10B 109.4(2) . . ?
C9B C8B C11B 108.4(2) . . ?
C10B C8B C11B 109.1(2) . . ?
C9B C8B C7B 110.8(2) . . ?
C10B C8B C7B 113.1(2) . . ?
C11B C8B C7B 105.9(2) . . ?
N2B C12B C13B 119.2(2) . . ?
C16B C13B C14B 109.0(3) . . ?
C16B C13B C15B 109.0(3) . . ?
C14B C13B C15B 109.7(3) . . ?
C16B C13B C12B 110.7(2) . . ?
C14B C13B C12B 112.4(2) . . ?
C15B C13B C12B 105.9(3) . . ?

loop_
_geom_bond_atom_site_label_1
_geom_bond_atom_site_label_2
_geom_bond_distance
_geom_bond_site_symmetry_2
_geom_bond_publ_flag
Al1 C18 1.954(3) . ?
Al1 C17 1.957(3) . ?
Al1 N2 2.003(2) . ?
Al1 N1 2.011(2) . ?
Al1 Al2 2.8226(10) . ?
Al2 C19 1.959(3) . ?
Al2 C20 1.959(3) . ?
Al2 N1 1.977(2) . ?
Al2 N2 1.990(2) . ?
N1 C1 1.450(3) . ?
N1 C7 1.487(3) . ?
N2 C2 1.447(3) . ?
N2 C12 1.488(3) . ?
C1 C6 1.379(4) . ?
C1 C2 1.418(4) . ?
C2 C3 1.384(4) . ?
C3 C4 1.390(4) . ?
C4 C5 1.383(4) . ?
C5 C6 1.395(4) . ?
C7 C8 1.547(3) . ?
C8 C9 1.521(4) . ?
C8 C10 1.524(4) . ?
C8 C11 1.532(4) . ?
C12 C13 1.542(4) . ?
C13 C14 1.522(4) . ?
C13 C15 1.533(4) . ?
C13 C16 1.534(4) . ?
Al1B C17B 1.962(3) . ?
Al1B C18B 1.964(3) . ?
Al1B N1B 1.978(2) . ?
Al1B N2B 1.990(2) . ?
Al1B Al2B 2.8221(11) . ?
Al2B C20B 1.952(3) . ?
Al2B C19B 1.954(3) . ?
Al2B N2B 2.006(2) . ?
Al2B N1B 2.018(2) . ?
N1B C1B 1.450(3) . ?
N1B C7B 1.485(3) . ?
N2B C2B 1.452(3) . ?
N2B C12B 1.484(3) . ?
C1B C6B 1.380(4) . ?
C1B C2B 1.407(4) . ?
C2B C3B 1.382(4) . ?
C3B C4B 1.388(4) . ?
C4B C5B 1.373(4) . ?
C5B C6B 1.397(4) . ?
C7B C8B 1.548(3) . ?
C8B C9B 1.521(4) . ?
C8B C10B 1.527(4) . ?
C8B C11B 1.533(4) . ?
C12B C13B 1.539(4) . ?
C13B C16B 1.529(4) . ?
C13B C14B 1.533(4) . ?
C13B C15B 1.533(4) . ?
